data_4135156
loop_
_publ_author_name
'Rauch, Michael'
'Kar, Sayan'
'Kumar, Amit'
'Avram, Liat'
'Shimon, Linda J. W.'
'Milstein, David'

_publ_section_title
;
 Metal-Ligand Cooperation Facilitates Bond Activation and Catalytic
 Hydrogenation with Zinc Pincer Complexes.
;
_journal_name_full 'Journal of the American Chemical Society'
_journal_paper_doi 10.1021/jacs.0c05500
_journal_year 2020
_chemical_formula_moiety 'C24 H45 N P2 Zn'
_chemical_formula_sum 'C24 H45 N P2 Zn'
_chemical_formula_weight 474.92
_space_group_crystal_system monoclinic
_space_group_IT_number 14
_space_group_name_Hall '-P 2ybc'
_space_group_name_H-M_alt 'P 1 21/c 1'
_atom_sites_solution_hydrogens geom
_audit_creation_method SHELXL-2016/4
_cell_angle_alpha 90
_cell_angle_beta 113.0550(10)
_cell_angle_gamma 90
_cell_formula_units_Z 4
_cell_length_a 12.78470(10)
_cell_length_b 15.04350(10)
_cell_length_c 14.6470(2)
_cell_measurement_reflns_used 21182
_cell_measurement_temperature 100(2)
_cell_measurement_theta_max 79.8180
_cell_measurement_theta_min 6.1540
_cell_volume 2592.01(5)
_computing_cell_refinement 'CrysAlisPro 1.171.40.60a (Rigaku OD, 2019)'
_computing_data_collection 'CrysAlisPro 1.171.40.60a (Rigaku OD, 2019)'
_computing_data_reduction 'CrysAlisPro 1.171.40.60a (Rigaku OD, 2019)'
_computing_molecular_graphics 'Olex2 (Dolomanov 2016)'
_computing_publication_material 'SHELXL-2016/4 (Sheldrick, 2016)'
_computing_structure_refinement 'SHELXL-2016/4 (Sheldrick, 2016)'
_computing_structure_solution 'SHELXT-2016/4 (Sheldrick, 2016)'
_diffrn_ambient_temperature 100(2)
_diffrn_measured_fraction_theta_full 0.999
_diffrn_measured_fraction_theta_max 0.990
_diffrn_measurement_device_type 'Rigaku XtaLAB AFC12 (RINC): Kappa dual home/near'
_diffrn_measurement_method '\w scans'
_diffrn_radiation_type CuK\a
_diffrn_radiation_wavelength 1.54184
_diffrn_reflns_av_unetI/netI 0.0121
_diffrn_reflns_Laue_measured_fraction_full 0.999
_diffrn_reflns_Laue_measured_fraction_max 0.990
_diffrn_reflns_limit_h_max 16
_diffrn_reflns_limit_h_min -16
_diffrn_reflns_limit_k_max 19
_diffrn_reflns_limit_k_min -19
_diffrn_reflns_limit_l_max 17
_diffrn_reflns_limit_l_min -17
_diffrn_reflns_number 11298
_diffrn_reflns_point_group_measured_fraction_full 0.999
_diffrn_reflns_point_group_measured_fraction_max 0.990
_diffrn_reflns_theta_full 67.684
_diffrn_reflns_theta_max 80.224
_diffrn_reflns_theta_min 3.758
_diffrn_source 'micro-focus sealed X-ray tube'
_exptl_absorpt_coefficient_mu 2.532
_exptl_absorpt_correction_T_max 1.00000
_exptl_absorpt_correction_T_min 0.49872
_exptl_absorpt_correction_type multi-scan
_exptl_absorpt_process_details
;
CrysAlisPro 1.171.40.60a (Rigaku Oxford Diffraction, 2019)
Empirical absorption correction using spherical harmonics,
 implemented in SCALE3 ABSPACK scaling algorithm.
;
_exptl_crystal_colour yellow-orange
_exptl_crystal_density_diffrn 1.217
_exptl_crystal_description plate
_exptl_crystal_F_000 1024
_exptl_crystal_size_max 0.147
_exptl_crystal_size_mid 0.046
_exptl_crystal_size_min 0.010
_refine_diff_density_max 0.399
_refine_diff_density_min -0.762
_refine_diff_density_rms 0.073
_refine_ls_extinction_method none
_refine_ls_goodness_of_fit_ref 1.127
_refine_ls_hydrogen_treatment constr
_refine_ls_matrix_type full
_refine_ls_number_parameters 267
_refine_ls_number_reflns 11298
_refine_ls_number_restraints 0
_refine_ls_restrained_S_all 1.127
_refine_ls_R_factor_all 0.0402
_refine_ls_R_factor_gt 0.0388
_refine_ls_shift/su_max 0.001
_refine_ls_shift/su_mean 0.000
_refine_ls_structure_factor_coef Fsqd
_refine_ls_weighting_details 'w=1/[\s^2^(Fo^2^)+(0.0820P)^2^+0.3916P] where P=(Fo^2^+2Fc^2^)/3'
_refine_ls_weighting_scheme calc
_refine_ls_wR_factor_gt 0.1148
_refine_ls_wR_factor_ref 0.1159
_reflns_Friedel_coverage 0.000
_reflns_number_gt 10553
_reflns_number_total 11298
_reflns_threshold_expression 'I > 2\s(I)'
_cod_data_source_file ja0c05500_si_002.cif
_cod_data_source_block complex1
_cod_original_sg_symbol_H-M 'P 21/c'
_cod_database_code 4135156
_shelx_shelxl_version_number 2016/4
_shelx_space_group_comment
;
The symmetry employed for this shelxl refinement is uniquely defined
by the following loop, which should always be used as a source of
symmetry information in preference to the above space-group names.
They are only intended as comments.
;
_shelx_estimated_absorpt_t_min 0.707
_shelx_estimated_absorpt_t_max 0.975
_oxdiff_exptl_absorpt_empirical_full_min 0.424
_oxdiff_exptl_absorpt_empirical_full_max 3.349
_oxdiff_exptl_absorpt_empirical_details
;
Empirical correction (ABSPACK) includes:
- Absorption correction using spherical harmonics
- Frame scaling
;

loop_
_space_group_symop_operation_xyz
'x, y, z'
'-x, y+1/2, -z+1/2'
'-x, -y, -z'
'x, -y-1/2, z-1/2'

loop_
_atom_site_label
_atom_site_type_symbol
_atom_site_fract_x
_atom_site_fract_y
_atom_site_fract_z
_atom_site_U_iso_or_equiv
_atom_site_adp_type
_atom_site_occupancy
_atom_site_site_symmetry_order
_atom_site_calc_flag
_atom_site_refinement_flags_posn
_atom_site_refinement_flags_adp
_atom_site_refinement_flags_occupancy
_atom_site_disorder_assembly
_atom_site_disorder_group
ZN1 Zn 0.24096(2) 0.78707(2) 0.30243(2) 0.01739(10) Uani 1 1 d . . . . .
P2 P 0.46384(4) 0.76300(3) 0.35220(3) 0.01791(12) Uani 1 1 d . . . . .
P1 P 0.09570(4) 0.69000(3) 0.31495(3) 0.01764(12) Uani 1 1 d . . . . .
N1 N 0.24717(13) 0.69567(10) 0.20084(10) 0.0179(3) Uani 1 1 d . . . . .
C7 C 0.42489(15) 0.76292(12) 0.21548(13) 0.0211(3) Uani 1 1 d . . . . .
H7A H 0.404333 0.824062 0.189694 0.025 Uiso 1 1 calc R U . . .
H7B H 0.491619 0.744279 0.201819 0.025 Uiso 1 1 calc R U . . .
C6 C 0.32659(15) 0.70138(12) 0.16180(13) 0.0195(3) Uani 1 1 d . . . . .
C2 C 0.16299(15) 0.63159(12) 0.16921(12) 0.0192(3) Uani 1 1 d . . . . .
C3 C 0.15419(16) 0.57989(12) 0.08364(13) 0.0221(3) Uani 1 1 d . . . . .
H3 H 0.095553 0.536847 0.057691 0.027 Uiso 1 1 calc R U . . .
C5 C 0.32088(16) 0.65282(12) 0.08017(13) 0.0226(4) Uani 1 1 d . . . . .
H5 H 0.376076 0.659658 0.052221 0.027 Uiso 1 1 calc R U . . .
C10 C 0.08364(16) 0.66877(13) 0.50297(14) 0.0240(4) Uani 1 1 d . . . . .
H10A H 0.116421 0.728655 0.514317 0.036 Uiso 1 1 calc R U . . .
H10B H 0.111223 0.635796 0.565686 0.036 Uiso 1 1 calc R U . . .
H10C H 0.000557 0.672950 0.477045 0.036 Uiso 1 1 calc R U . . .
C1 C 0.09155(15) 0.61797(13) 0.21884(13) 0.0217(3) Uani 1 1 d . . . . .
H1 H 0.039961 0.569387 0.200812 0.026 Uiso 1 1 calc R U . . .
C21 C 0.46407(17) 0.57838(13) 0.33960(15) 0.0265(4) Uani 1 1 d . . . . .
H21A H 0.388977 0.584791 0.342136 0.040 Uiso 1 1 calc R U . . .
H21B H 0.497421 0.521326 0.369043 0.040 Uiso 1 1 calc R U . . .
H21C H 0.456394 0.580464 0.270385 0.040 Uiso 1 1 calc R U . . .
C24 C 0.21294(16) 0.91710(12) 0.27715(13) 0.0215(3) Uani 1 1 d . . . . .
H24A H 0.239618 0.935874 0.225892 0.032 Uiso 1 1 calc R U . . .
H24B H 0.254101 0.950104 0.338495 0.032 Uiso 1 1 calc R U . . .
H24C H 0.131339 0.929136 0.254663 0.032 Uiso 1 1 calc R U . . .
C9 C 0.24770(17) 0.60423(13) 0.47516(14) 0.0255(4) Uani 1 1 d . . . . .
H9A H 0.271869 0.573048 0.427974 0.038 Uiso 1 1 calc R U . . .
H9B H 0.266246 0.568028 0.535097 0.038 Uiso 1 1 calc R U . . .
H9C H 0.287236 0.661432 0.492768 0.038 Uiso 1 1 calc R U . . .
C4 C 0.22935(16) 0.59230(13) 0.03967(13) 0.0237(4) Uani 1 1 d . . . . .
H4 H 0.220268 0.560045 -0.018716 0.028 Uiso 1 1 calc R U . . .
C12 C -0.04782(15) 0.74650(13) 0.26929(14) 0.0219(3) Uani 1 1 d . . . . .
C8 C 0.11915(15) 0.62013(12) 0.42771(13) 0.0205(3) Uani 1 1 d . . . . .
C17 C 0.49480(16) 0.94379(12) 0.37263(15) 0.0262(4) Uani 1 1 d . . . . .
H17A H 0.444196 0.946880 0.302277 0.039 Uiso 1 1 calc R U . . .
H17B H 0.544565 0.996026 0.390362 0.039 Uiso 1 1 calc R U . . .
H17C H 0.449303 0.942479 0.413112 0.039 Uiso 1 1 calc R U . . .
C16 C 0.56737(15) 0.85917(12) 0.39165(14) 0.0224(4) Uani 1 1 d . . . . .
C13 C -0.06881(17) 0.78131(13) 0.16482(14) 0.0259(4) Uani 1 1 d . . . . .
H13A H -0.006050 0.820380 0.168209 0.039 Uiso 1 1 calc R U . . .
H13B H -0.140328 0.814680 0.138835 0.039 Uiso 1 1 calc R U . . .
H13C H -0.073406 0.731044 0.120843 0.039 Uiso 1 1 calc R U . . .
C14 C -0.14482(16) 0.68273(14) 0.26113(15) 0.0272(4) Uani 1 1 d . . . . .
H14A H -0.140842 0.629824 0.223574 0.041 Uiso 1 1 calc R U . . .
H14B H -0.217971 0.712565 0.226853 0.041 Uiso 1 1 calc R U . . .
H14C H -0.137576 0.665072 0.327745 0.041 Uiso 1 1 calc R U . . .
C20 C 0.54159(16) 0.65454(12) 0.39799(14) 0.0231(4) Uani 1 1 d . . . . .
C18 C 0.64610(17) 0.86702(14) 0.33490(16) 0.0283(4) Uani 1 1 d . . . . .
H18A H 0.691560 0.812722 0.344625 0.042 Uiso 1 1 calc R U . . .
H18B H 0.696714 0.918203 0.359953 0.042 Uiso 1 1 calc R U . . .
H18C H 0.600094 0.875116 0.264015 0.042 Uiso 1 1 calc R U . . .
C15 C -0.04678(17) 0.82708(14) 0.33470(15) 0.0269(4) Uani 1 1 d . . . . .
H15A H -0.041898 0.806239 0.399639 0.040 Uiso 1 1 calc R U . . .
H15B H -0.116790 0.861487 0.302625 0.040 Uiso 1 1 calc R U . . .
H15C H 0.019007 0.864726 0.343409 0.040 Uiso 1 1 calc R U . . .
C11 C 0.05986(18) 0.52963(13) 0.40167(15) 0.0270(4) Uani 1 1 d . . . . .
H11A H -0.022693 0.538312 0.372527 0.041 Uiso 1 1 calc R U . . .
H11B H 0.080763 0.493603 0.461977 0.041 Uiso 1 1 calc R U . . .
H11C H 0.083599 0.499068 0.353854 0.041 Uiso 1 1 calc R U . . .
C19 C 0.63984(18) 0.85511(14) 0.50353(15) 0.0302(4) Uani 1 1 d . . . . .
H19A H 0.590345 0.845695 0.539553 0.045 Uiso 1 1 calc R U . . .
H19B H 0.681314 0.911158 0.525049 0.045 Uiso 1 1 calc R U . . .
H19C H 0.694112 0.805900 0.517388 0.045 Uiso 1 1 calc R U . . .
C23 C 0.56187(17) 0.64254(14) 0.50811(15) 0.0281(4) Uani 1 1 d . . . . .
H23A H 0.613480 0.689023 0.547649 0.042 Uiso 1 1 calc R U . . .
H23B H 0.595791 0.584055 0.530970 0.042 Uiso 1 1 calc R U . . .
H23C H 0.489254 0.646901 0.515768 0.042 Uiso 1 1 calc R U . . .
C22 C 0.65504(18) 0.64622(14) 0.38513(18) 0.0319(4) Uani 1 1 d . . . . .
H22A H 0.642623 0.658172 0.315870 0.048 Uiso 1 1 calc R U . . .
H22B H 0.685170 0.585930 0.402973 0.048 Uiso 1 1 calc R U . . .
H22C H 0.709577 0.689262 0.428348 0.048 Uiso 1 1 calc R U . . .

loop_
_atom_site_aniso_label
_atom_site_aniso_U_11
_atom_site_aniso_U_22
_atom_site_aniso_U_33
_atom_site_aniso_U_23
_atom_site_aniso_U_13
_atom_site_aniso_U_12
ZN1 0.02057(15) 0.01556(14) 0.01730(15) -0.00055(7) 0.00880(11) -0.00073(8)
P2 0.0184(2) 0.0171(2) 0.0193(2) 0.00189(15) 0.00856(16) 0.00004(15)
P1 0.0192(2) 0.0182(2) 0.0167(2) -0.00145(15) 0.00825(16) -0.00260(15)
N1 0.0200(7) 0.0178(7) 0.0170(7) -0.0003(5) 0.0084(6) 0.0002(5)
C7 0.0241(8) 0.0225(8) 0.0203(8) 0.0021(6) 0.0125(7) 0.0005(7)
C6 0.0223(8) 0.0191(8) 0.0183(8) 0.0034(6) 0.0092(6) 0.0037(6)
C2 0.0215(8) 0.0183(8) 0.0159(7) -0.0002(6) 0.0053(6) 0.0007(6)
C3 0.0250(8) 0.0210(8) 0.0191(8) -0.0021(6) 0.0074(6) 0.0007(7)
C5 0.0285(9) 0.0221(9) 0.0203(8) 0.0028(6) 0.0131(7) 0.0045(7)
C10 0.0279(9) 0.0267(9) 0.0202(8) -0.0007(7) 0.0124(7) -0.0035(7)
C1 0.0232(8) 0.0233(9) 0.0193(8) -0.0041(6) 0.0090(6) -0.0045(7)
C21 0.0327(10) 0.0199(9) 0.0295(9) 0.0035(7) 0.0149(8) 0.0019(7)
C24 0.0239(8) 0.0162(8) 0.0237(8) 0.0022(6) 0.0087(7) 0.0013(6)
C9 0.0272(9) 0.0232(9) 0.0256(9) 0.0044(7) 0.0100(7) -0.0003(7)
C4 0.0300(9) 0.0229(9) 0.0183(8) -0.0007(6) 0.0095(7) 0.0051(7)
C12 0.0204(8) 0.0235(9) 0.0223(9) 0.0000(6) 0.0089(6) -0.0013(7)
C8 0.0252(8) 0.0188(8) 0.0190(8) 0.0005(6) 0.0103(6) -0.0045(6)
C17 0.0252(9) 0.0193(9) 0.0336(10) -0.0008(7) 0.0108(7) -0.0043(7)
C16 0.0200(8) 0.0213(9) 0.0260(9) 0.0007(6) 0.0089(7) -0.0028(7)
C13 0.0248(9) 0.0297(10) 0.0219(9) 0.0024(7) 0.0078(7) -0.0002(7)
C14 0.0214(9) 0.0334(10) 0.0264(9) 0.0001(7) 0.0088(7) -0.0046(8)
C20 0.0239(9) 0.0202(8) 0.0268(9) 0.0046(7) 0.0115(7) 0.0023(7)
C18 0.0256(9) 0.0258(9) 0.0374(11) 0.0015(8) 0.0167(8) -0.0056(7)
C15 0.0248(9) 0.0290(10) 0.0282(9) -0.0025(7) 0.0116(7) 0.0035(7)
C11 0.0366(10) 0.0209(9) 0.0258(9) -0.0017(7) 0.0147(8) -0.0089(8)
C19 0.0264(9) 0.0304(11) 0.0290(10) -0.0011(7) 0.0058(7) -0.0059(8)
C23 0.0270(9) 0.0280(10) 0.0265(9) 0.0094(7) 0.0076(7) 0.0022(7)
C22 0.0276(10) 0.0275(10) 0.0461(12) 0.0099(8) 0.0203(9) 0.0085(8)

loop_
_atom_type_symbol
_atom_type_description
_atom_type_scat_dispersion_real
_atom_type_scat_dispersion_imag
_atom_type_scat_source
C C 0.0181 0.0091 'International Tables Vol C Tables 4.2.6.8 and 6.1.1.4'
H H 0.0000 0.0000 'International Tables Vol C Tables 4.2.6.8 and 6.1.1.4'
N N 0.0311 0.0180 'International Tables Vol C Tables 4.2.6.8 and 6.1.1.4'
P P 0.2955 0.4335 'International Tables Vol C Tables 4.2.6.8 and 6.1.1.4'
Zn Zn -1.5491 0.6778 'International Tables Vol C Tables 4.2.6.8 and 6.1.1.4'

loop_
_geom_angle_atom_site_label_1
_geom_angle_atom_site_label_2
_geom_angle_atom_site_label_3
_geom_angle
_geom_angle_site_symmetry_1
_geom_angle_site_symmetry_3
_geom_angle_publ_flag
C24 ZN1 N1 125.28(7) . . ?
C24 ZN1 P1 121.12(6) . . ?
N1 ZN1 P1 84.23(4) . . ?
C24 ZN1 P2 106.12(5) . . ?
N1 ZN1 P2 76.53(4) . . ?
P1 ZN1 P2 131.561(17) . . ?
C7 P2 C20 105.21(8) . . ?
C7 P2 C16 100.90(8) . . ?
C20 P2 C16 110.10(8) . . ?
C7 P2 ZN1 84.23(6) . . ?
C20 P2 ZN1 124.69(6) . . ?
C16 P2 ZN1 121.53(6) . . ?
C1 P1 C8 107.63(8) . . ?
C1 P1 C12 105.82(9) . . ?
C8 P1 C12 111.15(8) . . ?
C1 P1 ZN1 95.41(6) . . ?
C8 P1 ZN1 122.66(6) . . ?
C12 P1 ZN1 111.61(6) . . ?
C6 N1 C2 121.24(15) . . ?
C6 N1 ZN1 120.96(12) . . ?
C2 N1 ZN1 117.68(11) . . ?
C6 C7 P2 112.17(12) . . ?
C6 C7 H7A 109.2 . . ?
P2 C7 H7A 109.2 . . ?
C6 C7 H7B 109.2 . . ?
P2 C7 H7B 109.2 . . ?
H7A C7 H7B 107.9 . . ?
N1 C6 C5 122.75(17) . . ?
N1 C6 C7 115.42(15) . . ?
C5 C6 C7 121.81(16) . . ?
N1 C2 C1 120.88(15) . . ?
N1 C2 C3 116.94(16) . . ?
C1 C2 C3 122.18(16) . . ?
C4 C3 C2 120.49(17) . . ?
C4 C3 H3 119.8 . . ?
C2 C3 H3 119.8 . . ?
C6 C5 C4 117.28(16) . . ?
C6 C5 H5 121.4 . . ?
C4 C5 H5 121.4 . . ?
C8 C10 H10A 109.5 . . ?
C8 C10 H10B 109.5 . . ?
H10A C10 H10B 109.5 . . ?
C8 C10 H10C 109.5 . . ?
H10A C10 H10C 109.5 . . ?
H10B C10 H10C 109.5 . . ?
C2 C1 P1 120.54(14) . . ?
C2 C1 H1 119.7 . . ?
P1 C1 H1 119.7 . . ?
C20 C21 H21A 109.5 . . ?
C20 C21 H21B 109.5 . . ?
H21A C21 H21B 109.5 . . ?
C20 C21 H21C 109.5 . . ?
H21A C21 H21C 109.5 . . ?
H21B C21 H21C 109.5 . . ?
ZN1 C24 H24A 109.5 . . ?
ZN1 C24 H24B 109.5 . . ?
H24A C24 H24B 109.5 . . ?
ZN1 C24 H24C 109.5 . . ?
H24A C24 H24C 109.5 . . ?
H24B C24 H24C 109.5 . . ?
C8 C9 H9A 109.5 . . ?
C8 C9 H9B 109.5 . . ?
H9A C9 H9B 109.5 . . ?
C8 C9 H9C 109.5 . . ?
H9A C9 H9C 109.5 . . ?
H9B C9 H9C 109.5 . . ?
C3 C4 C5 120.65(17) . . ?
C3 C4 H4 119.7 . . ?
C5 C4 H4 119.7 . . ?
C14 C12 C13 108.33(15) . . ?
C14 C12 C15 110.48(16) . . ?
C13 C12 C15 107.83(16) . . ?
C14 C12 P1 112.89(14) . . ?
C13 C12 P1 105.78(12) . . ?
C15 C12 P1 111.26(13) . . ?
C9 C8 C11 108.20(16) . . ?
C9 C8 C10 108.40(15) . . ?
C11 C8 C10 110.26(15) . . ?
C9 C8 P1 105.04(12) . . ?
C11 C8 P1 112.64(12) . . ?
C10 C8 P1 112.01(13) . . ?
C16 C17 H17A 109.5 . . ?
C16 C17 H17B 109.5 . . ?
H17A C17 H17B 109.5 . . ?
C16 C17 H17C 109.5 . . ?
H17A C17 H17C 109.5 . . ?
H17B C17 H17C 109.5 . . ?
C17 C16 C19 107.20(16) . . ?
C17 C16 C18 108.35(15) . . ?
C19 C16 C18 109.28(16) . . ?
C17 C16 P2 106.13(12) . . ?
C19 C16 P2 110.67(13) . . ?
C18 C16 P2 114.87(13) . . ?
C12 C13 H13A 109.5 . . ?
C12 C13 H13B 109.5 . . ?
H13A C13 H13B 109.5 . . ?
C12 C13 H13C 109.5 . . ?
H13A C13 H13C 109.5 . . ?
H13B C13 H13C 109.5 . . ?
C12 C14 H14A 109.5 . . ?
C12 C14 H14B 109.5 . . ?
H14A C14 H14B 109.5 . . ?
C12 C14 H14C 109.5 . . ?
H14A C14 H14C 109.5 . . ?
H14B C14 H14C 109.5 . . ?
C21 C20 C22 107.73(16) . . ?
C21 C20 C23 107.62(15) . . ?
C22 C20 C23 109.77(16) . . ?
C21 C20 P2 108.11(13) . . ?
C22 C20 P2 114.60(13) . . ?
C23 C20 P2 108.78(13) . . ?
C16 C18 H18A 109.5 . . ?
C16 C18 H18B 109.5 . . ?
H18A C18 H18B 109.5 . . ?
C16 C18 H18C 109.5 . . ?
H18A C18 H18C 109.5 . . ?
H18B C18 H18C 109.5 . . ?
C12 C15 H15A 109.5 . . ?
C12 C15 H15B 109.5 . . ?
H15A C15 H15B 109.5 . . ?
C12 C15 H15C 109.5 . . ?
H15A C15 H15C 109.5 . . ?
H15B C15 H15C 109.5 . . ?
C8 C11 H11A 109.5 . . ?
C8 C11 H11B 109.5 . . ?
H11A C11 H11B 109.5 . . ?
C8 C11 H11C 109.5 . . ?
H11A C11 H11C 109.5 . . ?
H11B C11 H11C 109.5 . . ?
C16 C19 H19A 109.5 . . ?
C16 C19 H19B 109.5 . . ?
H19A C19 H19B 109.5 . . ?
C16 C19 H19C 109.5 . . ?
H19A C19 H19C 109.5 . . ?
H19B C19 H19C 109.5 . . ?
C20 C23 H23A 109.5 . . ?
C20 C23 H23B 109.5 . . ?
H23A C23 H23B 109.5 . . ?
C20 C23 H23C 109.5 . . ?
H23A C23 H23C 109.5 . . ?
H23B C23 H23C 109.5 . . ?
C20 C22 H22A 109.5 . . ?
C20 C22 H22B 109.5 . . ?
H22A C22 H22B 109.5 . . ?
C20 C22 H22C 109.5 . . ?
H22A C22 H22C 109.5 . . ?
H22B C22 H22C 109.5 . . ?

loop_
_geom_bond_atom_site_label_1
_geom_bond_atom_site_label_2
_geom_bond_distance
_geom_bond_site_symmetry_2
_geom_bond_publ_flag
ZN1 C24 1.9969(18) . ?
ZN1 N1 2.0503(15) . ?
ZN1 P1 2.4252(5) . ?
ZN1 P2 2.6750(5) . ?
P2 C7 1.8646(18) . ?
P2 C20 1.8917(19) . ?
P2 C16 1.8920(18) . ?
P1 C1 1.7608(18) . ?
P1 C8 1.8800(17) . ?
P1 C12 1.8909(19) . ?
N1 C6 1.349(2) . ?
N1 C2 1.383(2) . ?
C7 C6 1.510(3) . ?
C7 H7A 0.9900 . ?
C7 H7B 0.9900 . ?
C6 C5 1.378(3) . ?
C2 C1 1.387(2) . ?
C2 C3 1.442(2) . ?
C3 C4 1.363(3) . ?
C3 H3 0.9500 . ?
C5 C4 1.416(3) . ?
C5 H5 0.9500 . ?
C10 C8 1.532(2) . ?
C10 H10A 0.9800 . ?
C10 H10B 0.9800 . ?
C10 H10C 0.9800 . ?
C1 H1 0.9500 . ?
C21 C20 1.537(3) . ?
C21 H21A 0.9800 . ?
C21 H21B 0.9800 . ?
C21 H21C 0.9800 . ?
C24 H24A 0.9800 . ?
C24 H24B 0.9800 . ?
C24 H24C 0.9800 . ?
C9 C8 1.532(3) . ?
C9 H9A 0.9800 . ?
C9 H9B 0.9800 . ?
C9 H9C 0.9800 . ?
C4 H4 0.9500 . ?
C12 C14 1.535(3) . ?
C12 C13 1.538(3) . ?
C12 C15 1.542(3) . ?
C8 C11 1.532(2) . ?
C17 C16 1.535(3) . ?
C17 H17A 0.9800 . ?
C17 H17B 0.9800 . ?
C17 H17C 0.9800 . ?
C16 C19 1.536(3) . ?
C16 C18 1.540(3) . ?
C13 H13A 0.9800 . ?
C13 H13B 0.9800 . ?
C13 H13C 0.9800 . ?
C14 H14A 0.9800 . ?
C14 H14B 0.9800 . ?
C14 H14C 0.9800 . ?
C20 C22 1.539(3) . ?
C20 C23 1.541(3) . ?
C18 H18A 0.9800 . ?
C18 H18B 0.9800 . ?
C18 H18C 0.9800 . ?
C15 H15A 0.9800 . ?
C15 H15B 0.9800 . ?
C15 H15C 0.9800 . ?
C11 H11A 0.9800 . ?
C11 H11B 0.9800 . ?
C11 H11C 0.9800 . ?
C19 H19A 0.9800 . ?
C19 H19B 0.9800 . ?
C19 H19C 0.9800 . ?
C23 H23A 0.9800 . ?
C23 H23B 0.9800 . ?
C23 H23C 0.9800 . ?
C22 H22A 0.9800 . ?
C22 H22B 0.9800 . ?
C22 H22C 0.9800 . ?

loop_
_geom_torsion_atom_site_label_1
_geom_torsion_atom_site_label_2
_geom_torsion_atom_site_label_3
_geom_torsion_atom_site_label_4
_geom_torsion
_geom_torsion_site_symmetry_1
_geom_torsion_site_symmetry_2
_geom_torsion_site_symmetry_3
_geom_torsion_site_symmetry_4
_geom_torsion_publ_flag
C20 P2 C7 C6 75.18(14) . . . . ?
C16 P2 C7 C6 -170.30(13) . . . . ?
ZN1 P2 C7 C6 -49.25(12) . . . . ?
C2 N1 C6 C5 8.9(3) . . . . ?
ZN1 N1 C6 C5 -166.97(13) . . . . ?
C2 N1 C6 C7 -169.41(15) . . . . ?
ZN1 N1 C6 C7 14.8(2) . . . . ?
P2 C7 C6 N1 34.61(19) . . . . ?
P2 C7 C6 C5 -143.68(15) . . . . ?
C6 N1 C2 C1 170.89(16) . . . . ?
ZN1 N1 C2 C1 -13.1(2) . . . . ?
C6 N1 C2 C3 -8.6(2) . . . . ?
ZN1 N1 C2 C3 167.37(12) . . . . ?
N1 C2 C3 C4 2.6(3) . . . . ?
C1 C2 C3 C4 -176.86(18) . . . . ?
N1 C6 C5 C4 -2.6(3) . . . . ?
C7 C6 C5 C4 175.54(16) . . . . ?
N1 C2 C1 P1 7.1(2) . . . . ?
C3 C2 C1 P1 -173.46(14) . . . . ?
C8 P1 C1 C2 -125.59(15) . . . . ?
C12 P1 C1 C2 115.49(16) . . . . ?
ZN1 P1 C1 C2 1.20(15) . . . . ?
C2 C3 C4 C5 3.3(3) . . . . ?
C6 C5 C4 C3 -3.4(3) . . . . ?
C1 P1 C12 C14 68.60(15) . . . . ?
C8 P1 C12 C14 -47.96(15) . . . . ?
ZN1 P1 C12 C14 171.17(11) . . . . ?
C1 P1 C12 C13 -49.69(14) . . . . ?
C8 P1 C12 C13 -166.25(12) . . . . ?
ZN1 P1 C12 C13 52.88(13) . . . . ?
C1 P1 C12 C15 -166.52(13) . . . . ?
C8 P1 C12 C15 76.92(15) . . . . ?
ZN1 P1 C12 C15 -63.95(14) . . . . ?
C1 P1 C8 C9 82.45(13) . . . . ?
C12 P1 C8 C9 -162.11(12) . . . . ?
ZN1 P1 C8 C9 -26.29(14) . . . . ?
C1 P1 C8 C11 -35.10(15) . . . . ?
C12 P1 C8 C11 80.34(15) . . . . ?
ZN1 P1 C8 C11 -143.84(11) . . . . ?
C1 P1 C8 C10 -160.09(13) . . . . ?
C12 P1 C8 C10 -44.64(15) . . . . ?
ZN1 P1 C8 C10 91.18(13) . . . . ?
C7 P2 C16 C17 81.77(13) . . . . ?
C20 P2 C16 C17 -167.43(12) . . . . ?
ZN1 P2 C16 C17 -8.12(15) . . . . ?
C7 P2 C16 C19 -162.24(14) . . . . ?
C20 P2 C16 C19 -51.45(16) . . . . ?
ZN1 P2 C16 C19 107.87(13) . . . . ?
C7 P2 C16 C18 -37.91(15) . . . . ?
C20 P2 C16 C18 72.89(16) . . . . ?
ZN1 P2 C16 C18 -127.80(12) . . . . ?
C7 P2 C20 C21 -55.27(14) . . . . ?
C16 P2 C20 C21 -163.22(12) . . . . ?
ZN1 P2 C20 C21 38.26(15) . . . . ?
C7 P2 C20 C22 64.87(17) . . . . ?
C16 P2 C20 C22 -43.09(17) . . . . ?
ZN1 P2 C20 C22 158.40(13) . . . . ?
C7 P2 C20 C23 -171.86(13) . . . . ?
C16 P2 C20 C23 80.19(14) . . . . ?
ZN1 P2 C20 C23 -78.33(14) . . . . ?
